data_7035372
loop_
_publ_author_name
'Alvarez, Bel\'en'
'Alvarez, M. Angeles'
'Garc\'ia, M Esther'
'Ruiz, Miguel A.'

_publ_section_title
;
 P-S bond cleavage in reactions of thiophosphinidene-bridged dimolybdenum
 complexes with [Co2(CO)8] to give phosphinidene-bridged heterometallic
 derivatives.
;
_journal_issue 5
_journal_name_full 'Dalton transactions (Cambridge, England : 2003)'
_journal_page_first 1937
_journal_page_last 1952
_journal_paper_doi 10.1039/c5dt01450f
_journal_volume 45
_journal_year 2016
_chemical_absolute_configuration unk
_chemical_compound_source 'synthesis as described'
_chemical_formula_moiety 'C32 H12 B F24, C35 H44 Co3 Mo N O7 P S'
_chemical_formula_sum 'C67 H56 B Co3 F24 Mo N O7 P S'
_chemical_formula_weight 1789.69
_chemical_name_systematic
;
 ?
;
_space_group_IT_number 33
_symmetry_cell_setting orthorhombic
_symmetry_Int_Tables_number 33
_symmetry_space_group_name_Hall 'P 2c -2n'
_symmetry_space_group_name_H-M 'P n a 21'
_atom_sites_solution_hydrogens geom
_audit_conform_dict_location ftp://ftp.iucr.org/pub/cif_core.dic
_audit_conform_dict_name cif_core.dic
_audit_conform_dict_version 2.4.3
_audit_creation_method 'WinGX routine CIF_UPDATE'
_audit_update_record
;
2015-04-14 deposited with the CCDC.
2015-05-18 downloaded from the CCDC.
;
_cell_angle_alpha 90
_cell_angle_beta 90
_cell_angle_gamma 90
_cell_formula_units_Z 4
_cell_length_a 26.9844(4)
_cell_length_b 17.4241(2)
_cell_length_c 15.8536(2)
_cell_measurement_reflns_used 7887
_cell_measurement_temperature 123.00(10)
_cell_measurement_theta_max 74.6353
_cell_measurement_theta_min 3.0165
_cell_measurement_wavelength 1.54184
_cell_volume 7454.03(17)
_computing_cell_refinement
;
CrysAlis RED, Oxford Diffraction Ltd.,
Version 1.171.31.7 (release 18-10-2006 CrysAlis171 .NET)
(compiled Oct 18 2006,16:28:17)
;
_computing_data_collection
;
CrysAlis CCD, Oxford Diffraction Ltd.,
Version 1.171.31.7 (release 18-10-2006 CrysAlis171 .NET)
(compiled Oct 18 2006,16:28:17)
;
_computing_data_reduction
;
CrysAlis RED, Oxford Diffraction Ltd.,
Version 1.171.31.7 (release 18-10-2006 CrysAlis171 .NET)
(compiled Oct 18 2006,16:28:17)
;
_computing_molecular_graphics 'Ortep-3 for Windows (Farrugia, 1997)'
_computing_publication_material 'WinGX publication routines (Farrugia, 1999)'
_computing_structure_refinement 'SHELXL-2014 (Sheldrick, 2014)'
_computing_structure_solution 'SHELXL-2014 (Sheldrick, 2014)'
_diffrn_ambient_temperature 123.00(10)
_diffrn_measured_fraction_theta_full 0.993
_diffrn_measured_fraction_theta_max 0.957
_diffrn_measurement_device_type 'ONYX CCD'
_diffrn_measurement_method CCD
_diffrn_radiation_monochromator graphite
_diffrn_radiation_probe x-ray
_diffrn_radiation_source 'Nova (Cu) X-ray Source'
_diffrn_radiation_type CuK\a
_diffrn_radiation_wavelength 1.54184
_diffrn_reflns_av_R_equivalents 0.0459
_diffrn_reflns_laue_measured_fraction_full 0.993
_diffrn_reflns_laue_measured_fraction_max 0.957
_diffrn_reflns_limit_h_max 33
_diffrn_reflns_limit_h_min -28
_diffrn_reflns_limit_k_max 15
_diffrn_reflns_limit_k_min -21
_diffrn_reflns_limit_l_max 15
_diffrn_reflns_limit_l_min -19
_diffrn_reflns_number 18040
_diffrn_reflns_point_group_measured_fraction_full 0.722
_diffrn_reflns_point_group_measured_fraction_max 0.686
_diffrn_reflns_theta_full 67.684
_diffrn_reflns_theta_max 74.809
_diffrn_reflns_theta_min 3.019
_exptl_absorpt_coefficient_mu 7.942
_exptl_absorpt_correction_T_max 1.00000
_exptl_absorpt_correction_T_min 0.31210
_exptl_absorpt_correction_type multi-scan
_exptl_absorpt_process_details
;
CrysAlisPro, Agilent Technologies,
Version 1.171.35.19 (release 27-10-2011 CrysAlis171 .NET)
(compiled Oct 27 2011,15:02:11)
Empirical absorption correction using spherical harmonics,
 implemented in SCALE3 ABSPACK scaling algorithm.
;
_exptl_crystal_colour purple
_exptl_crystal_density_diffrn 1.595
_exptl_crystal_density_method 'not measured'
_exptl_crystal_description plate
_exptl_crystal_F_000 3584
_exptl_crystal_size_max 0.18
_exptl_crystal_size_mid 0.17
_exptl_crystal_size_min 0.04
_platon_squeeze_details
;
;
_refine_diff_density_max 3.932
_refine_diff_density_min -1.287
_refine_diff_density_rms 0.136
_refine_ls_abs_structure_details
;
 Classical Flack method preferred over Parsons because s.u. lower.
;
_refine_ls_abs_structure_Flack 0.012(8)
_refine_ls_extinction_method none
_refine_ls_goodness_of_fit_ref 1.05
_refine_ls_hydrogen_treatment constr
_refine_ls_matrix_type full
_refine_ls_number_constraints 0
_refine_ls_number_parameters 948
_refine_ls_number_reflns 10511
_refine_ls_number_restraints 11
_refine_ls_restrained_S_all 1.054
_refine_ls_R_factor_all 0.0962
_refine_ls_R_factor_gt 0.0799
_refine_ls_shift/su_max 0
_refine_ls_shift/su_mean 0
_refine_ls_structure_factor_coef Fsqd
_refine_ls_weighting_details 'w=1/[\s^2^(Fo^2^)+(0.1544P)^2^+11.0752P] where P=(Fo^2^+2Fc^2^)/3'
_refine_ls_weighting_scheme calc
_refine_ls_wR_factor_gt 0.214
_refine_ls_wR_factor_ref 0.2309
_reflns_number_gt 8522
_reflns_number_total 10511
_reflns_threshold_expression 'I > 2\s(I)'
_cod_data_source_file c5dt01450f1.cif
_cod_data_source_block CCDC_1058116
_cod_depositor_comments 'Adding full bibliography for 7035367--7035372.cif.'
_cod_database_code 7035372

loop_
_symmetry_equiv_pos_as_xyz
'x, y, z'
'-x, -y, z+1/2'
'-x+1/2, y+1/2, z+1/2'
'x+1/2, -y+1/2, z'

loop_
_atom_site_label
_atom_site_type_symbol
_atom_site_fract_x
_atom_site_fract_y
_atom_site_fract_z
_atom_site_U_iso_or_equiv
_atom_site_adp_type
_atom_site_occupancy
_atom_site_calc_flag
_atom_site_disorder_assembly
_atom_site_disorder_group
Mo1 Mo 0.13122(3) 0.65602(4) 0.76021(7) 0.0313(2) Uani 1 d . .
Co1 Co 0.05474(9) 0.73347(15) 1.13517(14) 0.0458(5) Uani 1 d . .
Co2 Co 0.04855(7) 0.73695(12) 0.97486(13) 0.0363(4) Uani 1 d . .
Co3 Co 0.12537(8) 0.69385(12) 1.03634(14) 0.0398(5) Uani 1 d . .
P1 P 0.11475(11) 0.71163(19) 0.9007(2) 0.0332(6) Uani 1 d . .
S1 S 0.09687(12) 0.80881(19) 1.0525(2) 0.0444(7) Uani 1 d . .
N1 N 0.0125(5) 0.6653(7) 0.7393(8) 0.053(3) Uani 1 d . .
O1 O -0.0262(5) 0.8430(10) 1.1683(10) 0.089(5) Uani 1 d . .
O2 O 0.0038(7) 0.5878(10) 1.1429(10) 0.099(6) Uani 1 d . .
O3 O 0.1186(5) 0.7324(7) 1.2857(8) 0.061(3) Uani 1 d . .
O4 O -0.0052(4) 0.5966(6) 0.9346(9) 0.060(3) Uani 1 d . .
O5 O -0.0156(5) 0.8555(7) 0.9017(11) 0.077(4) Uani 1 d . .
O6 O 0.2250(4) 0.7147(8) 1.1054(9) 0.072(3) Uani 1 d . .
O7 O 0.1041(5) 0.5285(7) 1.0430(12) 0.085(4) Uani 1 d . .
C1 C 0.0051(6) 0.7956(11) 1.1565(12) 0.061(4) Uani 1 d . .
C2 C 0.0226(8) 0.6473(11) 1.1410(12) 0.067(5) Uani 1 d . .
C3 C 0.0930(6) 0.7351(9) 1.2290(10) 0.051(4) Uani 1 d . .
C4 C 0.0157(5) 0.6513(7) 0.9533(9) 0.041(3) Uiso 1 d . .
C5 C 0.0101(5) 0.8085(9) 0.9317(10) 0.048(3) Uani 1 d . .
C6 C 0.1871(6) 0.7059(10) 1.0809(11) 0.057(4) Uani 1 d . .
C7 C 0.1135(6) 0.5922(10) 1.0425(12) 0.059(4) Uani 1 d . .
C8 C 0.0531(3) 0.6653(7) 0.7485(9) 0.035(3) Uani 1 d . .
C9 C -0.0392(6) 0.6617(10) 0.7116(13) 0.060(4) Uani 1 d . .
C10 C -0.0707(7) 0.7205(12) 0.7678(15) 0.078(6) Uani 1 d . .
H10A H -0.0696 0.7047 0.8258 0.117 Uiso 1 calc . .
H10B H -0.1044 0.721 0.7488 0.117 Uiso 1 calc . .
H10C H -0.0569 0.7711 0.7626 0.117 Uiso 1 calc . .
C11 C -0.0415(9) 0.693(3) 0.6230(14) 0.149(16) Uani 1 d . .
H11A H -0.0751 0.691 0.6032 0.223 Uiso 1 calc . .
H11B H -0.03 0.7449 0.6226 0.223 Uiso 1 calc . .
H11C H -0.0209 0.6621 0.5869 0.223 Uiso 1 calc . .
C12 C -0.0583(8) 0.5835(14) 0.718(3) 0.17(2) Uani 1 d . .
H12A H -0.0468 0.5539 0.671 0.261 Uiso 1 calc . .
H12B H -0.0938 0.5847 0.7182 0.261 Uiso 1 calc . .
H12C H -0.0467 0.5607 0.7696 0.261 Uiso 1 calc . .
C13 C 0.1529(6) 0.5442(7) 0.6833(11) 0.048(3) Uani 1 d . .
H13 H 0.1587 0.545 0.6255 0.058 Uiso 1 calc . .
C14 C 0.1883(5) 0.5557(6) 0.7459(10) 0.044(3) Uani 1 d . .
H14 H 0.2218 0.5652 0.737 0.053 Uiso 1 calc . .
C15 C 0.1642(6) 0.5505(8) 0.8261(10) 0.048(3) Uani 1 d . .
H15 H 0.1795 0.5548 0.8785 0.058 Uiso 1 calc . .
C16 C 0.1123(7) 0.5373(8) 0.8121(12) 0.059(4) Uani 1 d . .
H16 H 0.0874 0.5335 0.8524 0.07 Uiso 1 calc . .
C17 C 0.1074(6) 0.5313(8) 0.7215(11) 0.051(4) Uani 1 d . .
H17 H 0.0781 0.5204 0.6931 0.062 Uiso 1 calc . .
C18 C 0.1398(4) 0.7690(6) 0.8283(7) 0.038(3) Uani 1 d . .
C19 C 0.1128(4) 0.8151(4) 0.7612(6) 0.031(2) Uiso 1 d . .
H19 H 0.0791 0.8096 0.7835 0.037 Uiso 1 calc . .
C20 C 0.1049(5) 0.7759(6) 0.6775(7) 0.038(3) Uiso 1 d . .
H20 H 0.0748 0.7731 0.649 0.045 Uiso 1 calc . .
C21 C 0.1497(5) 0.7443(7) 0.6488(7) 0.036(3) Uani 1 d . .
C22 C 0.1895(4) 0.7374(6) 0.7020(8) 0.028(2) Uani 1 d . .
H22 H 0.2197 0.7234 0.6783 0.034 Uiso 1 calc . .
C23 C 0.1880(4) 0.7500(6) 0.7909(7) 0.027(2) Uani 1 d . .
C24 C 0.1164(5) 0.9045(4) 0.7648(9) 0.038(3) Uani 1 d . .
C25 C 0.1152(6) 0.9404(7) 0.8517(10) 0.048(3) Uani 1 d . .
H25A H 0.1397 0.9164 0.8868 0.071 Uiso 1 calc . .
H25B H 0.083 0.9332 0.8761 0.071 Uiso 1 calc . .
H25C H 0.1222 0.9942 0.8473 0.071 Uiso 1 calc . .
C26 C 0.1648(5) 0.9266(7) 0.7235(10) 0.042(3) Uani 1 d . .
H26A H 0.17 0.9808 0.7296 0.063 Uiso 1 calc . .
H26B H 0.1636 0.9138 0.6646 0.063 Uiso 1 calc . .
H26C H 0.1915 0.8993 0.7499 0.063 Uiso 1 calc . .
C27 C 0.0743(5) 0.9467(8) 0.7134(11) 0.049(3) Uani 1 d . .
H27A H 0.0791 1.0012 0.7169 0.073 Uiso 1 calc . .
H27B H 0.0426 0.9336 0.7366 0.073 Uiso 1 calc . .
H27C H 0.0757 0.931 0.6554 0.073 Uiso 1 calc . .
C28 C 0.1498(4) 0.7293(7) 0.5523(9) 0.037(3) Uani 1 d . .
C29 C 0.1428(6) 0.8063(9) 0.5091(10) 0.049(3) Uani 1 d . .
H29A H 0.1705 0.8388 0.5214 0.074 Uiso 1 calc . .
H29B H 0.1129 0.8299 0.5293 0.074 Uiso 1 calc . .
H29C H 0.1404 0.7987 0.4493 0.074 Uiso 1 calc . .
C30 C 0.1974(5) 0.6935(8) 0.5256(9) 0.045(3) Uani 1 d . .
H30A H 0.1972 0.6859 0.4656 0.068 Uiso 1 calc . .
H30B H 0.2014 0.6449 0.5533 0.068 Uiso 1 calc . .
H30C H 0.2245 0.7267 0.5405 0.068 Uiso 1 calc . .
C31 C 0.1061(5) 0.6784(10) 0.5274(9) 0.052(3) Uani 1 d . .
H31A H 0.1062 0.6707 0.4674 0.078 Uiso 1 calc . .
H31B H 0.0757 0.7028 0.5438 0.078 Uiso 1 calc . .
H31C H 0.1089 0.6297 0.5554 0.078 Uiso 1 calc . .
C32 C 0.2354(4) 0.7511(7) 0.8472(9) 0.037(3) Uani 1 d . .
C33 C 0.2325(5) 0.8172(7) 0.9079(10) 0.043(3) Uani 1 d . .
H33A H 0.2038 0.8114 0.943 0.065 Uiso 1 calc . .
H33B H 0.2302 0.8644 0.877 0.065 Uiso 1 calc . .
H33C H 0.2617 0.8179 0.9425 0.065 Uiso 1 calc . .
C34 C 0.2464(5) 0.6748(8) 0.8944(10) 0.045(3) Uani 1 d . .
H34A H 0.2751 0.6812 0.9295 0.068 Uiso 1 calc . .
H34B H 0.2524 0.6348 0.8541 0.068 Uiso 1 calc . .
H34C H 0.2184 0.6613 0.9288 0.068 Uiso 1 calc . .
C35 C 0.2813(5) 0.7687(10) 0.7891(10) 0.052(4) Uani 1 d . .
H35A H 0.3105 0.7738 0.8233 0.077 Uiso 1 calc . .
H35B H 0.2757 0.8156 0.7589 0.077 Uiso 1 calc . .
H35C H 0.2858 0.7274 0.7498 0.077 Uiso 1 calc . .
B1 B 0.1598(5) 0.2333(8) 0.8024(9) 0.032(3) Uani 1 d . .
C61 C 0.1020(4) 0.2374(7) 0.8387(7) 0.030(2) Uani 1 d . .
C62 C 0.0775(4) 0.3089(6) 0.8463(7) 0.031(2) Uani 1 d . .
H62 H 0.0955 0.3535 0.8361 0.037 Uiso 1 calc . .
C63 C 0.0283(5) 0.3155(8) 0.8682(9) 0.039(3) Uani 1 d . .
C64 C 0.0003(5) 0.2503(7) 0.8833(9) 0.037(3) Uani 1 d . .
H64 H -0.0329 0.2539 0.8984 0.045 Uiso 1 calc . .
C65 C 0.0234(5) 0.1791(8) 0.8753(10) 0.044(3) Uani 1 d . .
C66 C 0.0730(5) 0.1722(7) 0.8531(8) 0.035(3) Uani 1 d . .
H66 H 0.0871 0.1237 0.8478 0.042 Uiso 1 calc . .
C67 C 0.0039(5) 0.3930(8) 0.8780(12) 0.052(4) Uani 1 d . .
F1 F 0.0168(7) 0.4379(11) 0.8109(14) 0.042(5) Uiso 0.5 d A 1
F2 F 0.0306(7) 0.4355(10) 0.9431(12) 0.056(4) Uiso 0.5 d A 1
F3 F -0.0382(7) 0.3969(11) 0.8959(16) 0.059(4) Uiso 0.5 d A 1
F1B F 0.0210(10) 0.4479(14) 0.8331(18) 0.061(7) Uiso 0.5 d A 2
F2B F 0.0003(8) 0.4133(11) 0.9544(14) 0.063(5) Uiso 0.5 d A 2
F3B F -0.0458(5) 0.3881(8) 0.8512(11) 0.035(3) Uiso 0.5 d A 2
C68 C -0.0077(5) 0.1101(8) 0.8891(16) 0.066(5) Uani 1 d . .
F4 F -0.0284(5) 0.1110(6) 0.9692(11) 0.103(5) Uani 1 d . .
F5 F 0.0155(3) 0.0447(5) 0.8840(10) 0.080(4) Uani 1 d . .
F6 F -0.0487(5) 0.1089(8) 0.8461(15) 0.130(8) Uani 1 d . .
C71 C 0.1525(4) 0.2327(7) 0.7011(8) 0.029(2) Uani 1 d . .
C72 C 0.1479(4) 0.1631(7) 0.6533(8) 0.034(2) Uani 1 d . .
H72 H 0.1511 0.116 0.6805 0.041 Uiso 1 calc . .
C73 C 0.1386(4) 0.1649(6) 0.5660(7) 0.030(2) Uani 1 d . .
C74 C 0.1331(4) 0.2322(6) 0.5228(8) 0.033(2) Uani 1 d . .
H74 H 0.1264 0.232 0.4653 0.039 Uiso 1 calc . .
C75 C 0.1378(4) 0.3023(6) 0.5673(7) 0.031(2) Uani 1 d . .
C76 C 0.1478(4) 0.3000(6) 0.6541(8) 0.031(2) Uani 1 d . .
H76 H 0.1515 0.3465 0.6822 0.038 Uiso 1 calc . .
C77 C 0.1342(5) 0.0883(8) 0.5214(8) 0.041(3) Uani 1 d . .
F7 F 0.1705(4) 0.0422(5) 0.5379(7) 0.076(3) Uani 1 d . .
F8 F 0.0916(4) 0.0524(5) 0.5398(7) 0.071(3) Uani 1 d . .
F9 F 0.1338(4) 0.0972(5) 0.4371(5) 0.058(2) Uani 1 d . .
C78 C 0.1337(4) 0.3755(7) 0.5237(8) 0.035(2) Uani 1 d . .
F10 F 0.0956(3) 0.4191(5) 0.5527(7) 0.056(2) Uani 1 d . .
F11 F 0.1732(3) 0.4203(4) 0.5338(5) 0.0457(18) Uani 1 d . .
F12 F 0.1260(4) 0.3698(5) 0.4400(5) 0.056(2) Uani 1 d . .
C81 C 0.1895(4) 0.1574(7) 0.8382(8) 0.033(2) Uani 1 d . .
C82 C 0.2301(4) 0.1274(6) 0.7940(7) 0.031(2) Uani 1 d . .
H82 H 0.2372 0.1457 0.7402 0.038 Uiso 1 calc . .
C83 C 0.2605(4) 0.0704(6) 0.8293(7) 0.030(2) Uani 1 d . .
C84 C 0.2502(5) 0.0414(7) 0.9090(8) 0.034(2) Uani 1 d . .
H84 H 0.2702 0.0032 0.9317 0.041 Uiso 1 calc . .
C85 C 0.2110(5) 0.0687(7) 0.9540(8) 0.036(3) Uani 1 d . .
C86 C 0.1809(4) 0.1291(7) 0.9189(8) 0.034(2) Uani 1 d . .
H86 H 0.1551 0.1495 0.9508 0.041 Uiso 1 calc . .
C87 C 0.3048(5) 0.0402(7) 0.7814(8) 0.038(3) Uani 1 d . .
F13 F 0.3014(4) -0.0345(5) 0.7646(10) 0.082(3) Uani 1 d . .
F14 F 0.3135(4) 0.0750(6) 0.7108(7) 0.070(3) Uani 1 d . .
F15 F 0.3458(4) 0.0461(8) 0.8266(8) 0.089(4) Uani 1 d . .
C88 C 0.2013(5) 0.0409(8) 1.0402(9) 0.044(3) Uani 1 d . .
F16 F 0.1620(5) -0.0027(9) 1.0439(8) 0.116(6) Uani 1 d . .
F17 F 0.2381(4) 0.0085(9) 1.0765(7) 0.099(5) Uani 1 d . .
F18 F 0.1906(7) 0.0958(8) 1.0949(7) 0.117(6) Uani 1 d . .
C91 C 0.1928(4) 0.3040(7) 0.8380(8) 0.032(2) Uani 1 d . .
C92 C 0.2338(4) 0.3336(6) 0.7925(7) 0.032(2) Uani 1 d . .
H92 H 0.2402 0.3155 0.7384 0.038 Uiso 1 calc . .
C93 C 0.2644(4) 0.3888(6) 0.8269(8) 0.032(2) Uani 1 d . .
C94 C 0.2567(5) 0.4160(7) 0.9070(8) 0.037(3) Uani 1 d . .
H94 H 0.2777 0.4529 0.9296 0.045 Uiso 1 calc . .
C95 C 0.2174(4) 0.3883(6) 0.9540(7) 0.031(2) Uani 1 d . .
C96 C 0.1866(4) 0.3328(7) 0.9188(7) 0.031(2) Uani 1 d . .
H96 H 0.1606 0.3141 0.9512 0.037 Uiso 1 calc . .
C97 C 0.3083(4) 0.4200(6) 0.7763(9) 0.039(3) Uani 1 d . .
F19 F 0.3037(3) 0.4945(4) 0.7609(9) 0.065(2) Uani 1 d . .
F20 F 0.3148(4) 0.3842(6) 0.7037(6) 0.066(3) Uani 1 d . .
F21 F 0.3503(3) 0.4125(6) 0.8183(7) 0.066(3) Uani 1 d . .
C98 C 0.2105(5) 0.4139(8) 1.0428(10) 0.048(3) Uani 1 d . .
F22 F 0.1671(3) 0.3975(6) 1.0742(6) 0.060(2) Uani 1 d . .
F23 F 0.2147(4) 0.4912(6) 1.0486(8) 0.083(3) Uani 1 d . .
F24 F 0.2443(4) 0.3835(10) 1.0946(7) 0.106(5) Uani 1 d . .

loop_
_atom_site_aniso_label
_atom_site_aniso_U_11
_atom_site_aniso_U_22
_atom_site_aniso_U_33
_atom_site_aniso_U_23
_atom_site_aniso_U_13
_atom_site_aniso_U_12
Mo1 0.0295(4) 0.0341(4) 0.0302(4) -0.0035(4) 0.0000(4) 0.0005(3)
Co1 0.0382(11) 0.0774(15) 0.0218(10) 0.0023(10) 0.0049(9) 0.0012(10)
Co2 0.0269(9) 0.0573(11) 0.0247(10) 0.0008(9) 0.0053(8) 0.0029(8)
Co3 0.0366(10) 0.0535(11) 0.0293(11) 0.0041(9) -0.0018(9) -0.0017(9)
P1 0.0283(13) 0.0489(16) 0.0222(14) 0.0005(11) -0.0020(12) -0.0053(12)
S1 0.0405(16) 0.0579(17) 0.0348(16) -0.0046(15) 0.0010(14) -0.0036(13)
N1 0.057(8) 0.062(7) 0.042(8) -0.006(5) -0.004(6) -0.010(6)
O1 0.050(7) 0.155(14) 0.064(9) -0.012(9) -0.002(7) 0.037(8)
O2 0.114(13) 0.124(12) 0.060(9) 0.035(9) -0.020(9) -0.060(11)
O3 0.062(7) 0.079(7) 0.041(7) -0.002(5) -0.011(6) 0.004(6)
O4 0.049(6) 0.052(5) 0.080(8) -0.006(5) 0.008(6) 0.001(4)
O5 0.064(7) 0.072(7) 0.094(11) 0.001(7) -0.023(8) 0.024(6)
O6 0.042(6) 0.119(10) 0.054(7) 0.015(7) -0.024(6) -0.005(6)
O7 0.076(8) 0.067(7) 0.113(13) 0.039(8) -0.018(9) -0.005(6)
C1 0.040(8) 0.094(12) 0.050(10) -0.003(9) -0.006(7) 0.018(8)
C2 0.080(12) 0.079(11) 0.042(9) 0.010(8) -0.032(9) -0.015(9)
C3 0.054(9) 0.066(8) 0.033(7) 0.016(6) 0.022(7) 0.008(7)
C5 0.028(6) 0.078(9) 0.039(7) -0.027(7) 0.000(6) 0.005(6)
C6 0.053(9) 0.078(10) 0.041(8) 0.000(7) -0.018(7) -0.012(7)
C7 0.053(8) 0.067(10) 0.055(10) 0.018(8) 0.001(8) 0.001(7)
C8 0.006(4) 0.057(6) 0.042(7) -0.008(6) -0.002(5) 0.003(4)
C9 0.033(7) 0.079(10) 0.070(12) -0.013(9) -0.007(7) -0.010(7)
C10 0.062(10) 0.102(13) 0.069(14) 0.020(12) 0.014(11) 0.013(9)
C11 0.047(11) 0.36(5) 0.036(12) -0.02(2) -0.002(9) 0.00(2)
C12 0.070(14) 0.085(15) 0.37(7) 0.00(2) -0.12(3) -0.020(11)
C13 0.051(6) 0.031(5) 0.062(8) -0.011(5) 0.011(5) 0.009(4)
C14 0.046(5) 0.022(4) 0.063(8) -0.007(5) 0.010(5) 0.015(4)
C15 0.059(9) 0.044(7) 0.041(8) 0.010(6) -0.007(7) 0.016(6)
C16 0.081(12) 0.033(6) 0.062(10) -0.011(6) 0.025(9) -0.013(7)
C17 0.049(8) 0.044(7) 0.061(10) -0.008(7) 0.000(7) -0.011(6)
C18 0.027(5) 0.045(6) 0.042(7) -0.024(6) 0.003(5) -0.003(5)
C21 0.044(7) 0.053(7) 0.011(6) -0.004(5) 0.016(5) 0.004(5)
C22 0.029(5) 0.033(5) 0.022(5) -0.004(4) 0.004(4) 0.000(4)
C23 0.018(5) 0.038(5) 0.025(6) 0.001(4) -0.012(4) -0.002(4)
C24 0.053(7) 0.030(4) 0.031(6) -0.002(5) 0.016(6) -0.001(4)
C25 0.066(9) 0.030(6) 0.046(8) -0.007(5) 0.003(7) 0.003(6)
C26 0.041(6) 0.029(5) 0.056(8) -0.004(5) -0.001(6) 0.006(5)
C27 0.042(7) 0.044(7) 0.059(9) 0.013(6) 0.007(7) -0.004(5)
C28 0.031(6) 0.058(7) 0.022(6) -0.004(5) 0.005(5) -0.003(5)
C29 0.053(8) 0.063(8) 0.031(7) 0.010(6) 0.002(6) 0.009(7)
C30 0.051(7) 0.056(7) 0.029(7) -0.009(6) 0.005(6) 0.005(6)
C31 0.045(7) 0.084(10) 0.027(7) 0.002(7) -0.009(6) 0.004(7)
C32 0.021(5) 0.053(7) 0.038(7) -0.005(6) -0.011(5) 0.005(5)
C33 0.043(7) 0.040(6) 0.047(8) -0.003(6) -0.017(6) -0.011(5)
C34 0.040(7) 0.048(6) 0.047(8) -0.006(6) -0.018(7) 0.015(6)
C35 0.022(6) 0.091(10) 0.042(8) 0.000(7) -0.006(5) -0.006(6)
B1 0.024(6) 0.046(7) 0.027(7) -0.001(6) -0.003(5) -0.006(5)
C61 0.027(5) 0.047(6) 0.017(5) 0.000(4) -0.003(4) 0.000(4)
C62 0.033(6) 0.036(5) 0.023(6) 0.001(4) 0.010(5) 0.001(4)
C63 0.035(6) 0.050(7) 0.032(6) 0.003(5) 0.002(5) 0.001(5)
C64 0.030(6) 0.040(6) 0.041(7) 0.003(5) 0.009(5) 0.002(5)
C65 0.032(6) 0.044(6) 0.056(9) 0.000(6) 0.002(6) -0.007(5)
C66 0.032(6) 0.046(6) 0.029(6) 0.003(5) -0.002(5) -0.003(5)
C67 0.038(7) 0.048(7) 0.068(11) 0.009(7) 0.022(7) 0.009(6)
C68 0.035(7) 0.032(6) 0.130(18) -0.001(8) 0.021(9) 0.005(5)
F4 0.100(9) 0.066(6) 0.144(13) 0.014(7) 0.072(10) 0.005(6)
F5 0.045(5) 0.046(4) 0.148(11) -0.001(6) 0.037(6) -0.010(4)
F6 0.064(7) 0.079(8) 0.25(2) -0.006(10) -0.050(10) -0.020(6)
C71 0.017(5) 0.047(6) 0.023(5) -0.004(5) 0.005(4) -0.004(4)
C72 0.030(6) 0.043(6) 0.028(6) 0.000(5) 0.004(5) -0.006(4)
C73 0.021(5) 0.043(6) 0.026(6) -0.012(5) 0.004(4) -0.001(4)
C74 0.035(6) 0.042(6) 0.022(6) -0.006(5) -0.001(5) -0.005(4)
C75 0.033(5) 0.037(5) 0.022(6) -0.003(4) 0.008(4) 0.003(4)
C76 0.033(6) 0.033(5) 0.028(6) -0.002(4) 0.007(5) -0.002(4)
C77 0.044(7) 0.051(7) 0.027(6) -0.009(5) -0.003(5) 0.003(5)
F7 0.101(7) 0.056(5) 0.070(7) -0.032(5) -0.034(6) 0.038(5)
F8 0.089(7) 0.053(4) 0.072(7) -0.022(5) 0.025(6) -0.034(5)
F9 0.094(7) 0.049(4) 0.032(4) -0.013(3) 0.000(4) -0.015(4)
C78 0.028(5) 0.050(6) 0.027(6) -0.008(5) -0.006(5) 0.003(5)
F10 0.042(4) 0.056(4) 0.070(6) 0.004(4) 0.004(4) 0.015(3)
F11 0.047(4) 0.040(3) 0.051(5) 0.004(3) -0.001(4) -0.006(3)
F12 0.095(7) 0.047(4) 0.026(4) 0.005(3) -0.009(4) -0.003(4)
C81 0.028(5) 0.044(6) 0.026(6) -0.005(5) -0.002(5) -0.006(4)
C82 0.037(6) 0.036(5) 0.021(5) -0.007(4) 0.002(5) 0.000(4)
C83 0.037(6) 0.029(5) 0.025(6) 0.003(4) -0.004(5) -0.004(4)
C84 0.038(6) 0.041(6) 0.023(6) 0.002(5) -0.004(5) 0.001(5)
C85 0.039(6) 0.041(6) 0.027(6) -0.005(5) -0.001(5) -0.010(5)
C86 0.027(5) 0.045(6) 0.030(6) -0.001(5) -0.007(5) -0.005(4)
C87 0.038(6) 0.040(6) 0.036(7) -0.004(5) -0.004(5) 0.004(5)
F13 0.082(7) 0.053(4) 0.111(9) -0.018(6) 0.036(8) 0.007(4)
F14 0.067(6) 0.086(6) 0.056(6) 0.014(5) 0.032(5) 0.033(5)
F15 0.040(5) 0.154(11) 0.073(7) -0.036(8) -0.009(5) 0.020(6)
C88 0.039(6) 0.062(8) 0.030(7) 0.013(6) 0.003(6) 0.002(6)
F16 0.106(9) 0.179(13) 0.062(7) 0.058(8) -0.023(7) -0.096(10)
F17 0.077(7) 0.158(11) 0.062(7) 0.061(8) 0.017(6) 0.029(7)
F18 0.219(19) 0.095(8) 0.038(6) 0.002(6) 0.029(9) -0.010(10)
C91 0.028(5) 0.044(6) 0.023(6) 0.006(5) 0.003(4) -0.004(5)
C92 0.037(6) 0.038(5) 0.020(5) -0.006(4) -0.001(5) -0.003(4)
C93 0.027(5) 0.039(5) 0.029(6) 0.005(5) -0.006(5) -0.001(4)
C94 0.036(6) 0.043(6) 0.033(7) -0.006(5) -0.009(5) 0.009(5)
C95 0.025(5) 0.042(6) 0.025(6) -0.008(5) -0.005(4) -0.002(4)
C96 0.024(5) 0.048(6) 0.021(6) 0.001(5) 0.000(4) -0.003(4)
C97 0.028(5) 0.038(5) 0.052(9) 0.011(6) -0.005(5) 0.002(4)
F19 0.048(4) 0.053(4) 0.095(7) 0.028(5) 0.015(6) -0.007(3)
F20 0.056(5) 0.090(6) 0.051(5) -0.010(5) 0.028(5) -0.021(5)
F21 0.025(4) 0.102(7) 0.072(6) 0.043(6) 0.001(4) -0.008(4)
C98 0.042(7) 0.062(8) 0.038(8) -0.010(6) -0.007(6) 0.004(6)
F22 0.046(4) 0.091(6) 0.043(5) -0.030(4) 0.014(4) -0.008(4)
F23 0.095(8) 0.079(6) 0.076(7) -0.041(6) 0.034(7) -0.036(6)
F24 0.069(7) 0.214(15) 0.035(5) -0.034(7) -0.018(5) 0.056(8)

loop_
_atom_type_symbol
_atom_type_description
_atom_type_scat_dispersion_real
_atom_type_scat_dispersion_imag
_atom_type_scat_source
C C 0.0181 0.0091 'International Tables Vol C Tables 4.2.6.8 and 6.1.1.4'
H H 0 0 'International Tables Vol C Tables 4.2.6.8 and 6.1.1.4'
B B 0.009 0.0039 'International Tables Vol C Tables 4.2.6.8 and 6.1.1.4'
Co Co -2.3653 3.6143 'International Tables Vol C Tables 4.2.6.8 and 6.1.1.4'
F F 0.0727 0.0534 'International Tables Vol C Tables 4.2.6.8 and 6.1.1.4'
Mo Mo -0.0483 2.7339 'International Tables Vol C Tables 4.2.6.8 and 6.1.1.4'
O O 0.0492 0.0322 'International Tables Vol C Tables 4.2.6.8 and 6.1.1.4'
P P 0.2955 0.4335 'International Tables Vol C Tables 4.2.6.8 and 6.1.1.4'
S S 0.3331 0.5567 'International Tables Vol C Tables 4.2.6.8 and 6.1.1.4'
N N 0.0311 0.018 'International Tables Vol C Tables 4.2.6.8 and 6.1.1.4'

loop_
_geom_angle_atom_site_label_1
_geom_angle_atom_site_label_2
_geom_angle_atom_site_label_3
_geom_angle
C8 Mo1 C18 94.5(4)
C8 Mo1 C16 83.0(6)
C18 Mo1 C16 129.9(5)
C8 Mo1 C15 119.1(6)
C18 Mo1 C15 116.2(5)
C16 Mo1 C15 36.5(7)
C8 Mo1 C23 128.9(4)
C18 Mo1 C23 37.6(4)
C16 Mo1 C23 136.0(6)
C15 Mo1 C23 102.5(5)
C8 Mo1 C22 126.5(5)
C18 Mo1 C22 65.5(4)
C16 Mo1 C22 148.4(6)
C15 Mo1 C22 114.2(5)
C23 Mo1 C22 36.1(4)
C8 Mo1 C14 134.6(5)
C18 Mo1 C14 129.0(4)
C16 Mo1 C14 60.4(6)
C15 Mo1 C14 36.0(6)
C23 Mo1 C14 96.5(4)
C22 Mo1 C14 88.4(4)
C8 Mo1 C17 77.0(5)
C18 Mo1 C17 163.8(5)
C16 Mo1 C17 36.3(6)
C15 Mo1 C17 58.9(6)
C23 Mo1 C17 154.0(5)
C22 Mo1 C17 130.5(5)
C14 Mo1 C17 57.6(5)
C8 Mo1 C13 105.2(5)
C18 Mo1 C13 159.6(5)
C16 Mo1 C13 59.7(6)
C15 Mo1 C13 58.7(5)
C23 Mo1 C13 122.1(5)
C22 Mo1 C13 97.5(5)
C14 Mo1 C13 34.4(5)
C17 Mo1 C13 34.2(5)
C8 Mo1 C21 95.3(5)
C18 Mo1 C21 76.8(4)
C16 Mo1 C21 153.4(5)
C15 Mo1 C21 140.4(5)
C23 Mo1 C21 63.8(4)
C22 Mo1 C21 33.8(4)
C14 Mo1 C21 105.7(5)
C17 Mo1 C21 117.3(5)
C13 Mo1 C21 95.6(5)
C8 Mo1 P1 82.6(4)
C18 Mo1 P1 41.0(3)
C16 Mo1 P1 89.5(4)
C15 Mo1 P1 88.5(4)
C23 Mo1 P1 69.5(3)
C22 Mo1 P1 104.0(3)
C14 Mo1 P1 119.9(4)
C17 Mo1 P1 123.3(4)
C13 Mo1 P1 146.1(4)
C21 Mo1 P1 116.8(3)
C8 Mo1 C20 67.6(5)
C18 Mo1 C20 64.1(3)
C16 Mo1 C20 149.3(6)
C15 Mo1 C20 172.8(5)
C23 Mo1 C20 73.3(4)
C22 Mo1 C20 58.9(4)
C14 Mo1 C20 137.7(5)
C17 Mo1 C20 123.0(5)
C13 Mo1 C20 118.3(5)
C21 Mo1 C20 32.6(4)
P1 Mo1 C20 95.3(2)
C2 Co1 C1 98.2(10)
C2 Co1 C3 104.8(7)
C1 Co1 C3 105.5(8)
C2 Co1 S1 144.6(7)
C1 Co1 S1 98.2(7)
C3 Co1 S1 100.8(5)
C2 Co1 Co2 92.3(6)
C1 Co1 Co2 97.3(6)
C3 Co1 Co2 148.9(5)
S1 Co1 Co2 54.48(11)
C2 Co1 Co3 99.8(8)
C1 Co1 Co3 148.4(7)
C3 Co1 Co3 94.7(5)
S1 Co1 Co3 53.52(11)
Co2 Co1 Co3 56.30(8)
C5 Co2 C4 103.2(6)
C5 Co2 P1 114.6(5)
C4 Co2 P1 97.8(5)
C5 Co2 S1 99.5(5)
C4 Co2 S1 152.9(5)
P1 Co2 S1 86.05(14)
C5 Co2 Co3 152.2(5)
C4 Co2 Co3 104.2(4)
P1 Co2 Co3 56.74(11)
S1 Co2 Co3 55.81(12)
C5 Co2 Co1 116.3(5)
C4 Co2 Co1 101.9(5)
P1 Co2 Co1 118.61(13)
S1 Co2 Co1 54.05(12)
Co3 Co2 Co1 62.15(9)
C7 Co3 C6 104.7(8)
C7 Co3 S1 147.3(6)
C6 Co3 S1 99.9(6)
C7 Co3 P1 99.7(6)
C6 Co3 P1 118.9(6)
S1 Co3 P1 86.49(15)
C7 Co3 Co2 100.1(5)
C6 Co3 Co2 155.1(6)
S1 Co3 Co2 56.85(11)
P1 Co3 Co2 56.41(11)
C7 Co3 Co1 95.7(6)
C6 Co3 Co1 114.3(6)
S1 Co3 Co1 54.05(12)
P1 Co3 Co1 117.70(13)
Co2 Co3 Co1 61.56(9)
C18 P1 Co2 125.6(4)
C18 P1 Co3 135.0(4)
Co2 P1 Co3 66.85(12)
C18 P1 Mo1 62.7(4)
Co2 P1 Mo1 135.43(15)
Co3 P1 Mo1 143.71(16)
Co3 S1 Co1 72.43(14)
Co3 S1 Co2 67.34(12)
Co1 S1 Co2 71.47(13)
C8 N1 C9 169.7(16)
O1 C1 Co1 174.3(18)
O2 C2 Co1 176(2)
O3 C3 Co1 175.7(14)
O4 C4 Co2 176.2(14)
O5 C5 Co2 178.8(14)
O6 C6 Co3 177.4(17)
O7 C7 Co3 176.2(17)
N1 C8 Mo1 175.0(12)
N1 C9 C12 110.8(16)
N1 C9 C11 107.7(16)
C12 C9 C11 113(3)
N1 C9 C10 108.1(14)
C12 C9 C10 112(2)
C11 C9 C10 105(2)
C9 C10 H10A 109.5
C9 C10 H10B 109.5
H10A C10 H10B 109.5
C9 C10 H10C 109.5
H10A C10 H10C 109.5
H10B C10 H10C 109.5
C9 C11 H11A 109.5
C9 C11 H11B 109.5
H11A C11 H11B 109.5
C9 C11 H11C 109.5
H11A C11 H11C 109.5
H11B C11 H11C 109.5
C9 C12 H12A 109.5
C9 C12 H12B 109.5
H12A C12 H12B 109.5
C9 C12 H12C 109.5
H12A C12 H12C 109.5
H12B C12 H12C 109.5
C17 C13 C14 108.7(15)
C17 C13 Mo1 72.0(8)
C14 C13 Mo1 71.6(7)
C17 C13 H13 125.6
C14 C13 H13 125.6
Mo1 C13 H13 122.4
C13 C14 C15 108.1(12)
C13 C14 Mo1 74.0(7)
C15 C14 Mo1 70.3(7)
C13 C14 H14 125.9
C15 C14 H14 125.9
Mo1 C14 H14 121.5
C14 C15 C16 108.4(14)
C14 C15 Mo1 73.8(7)
C16 C15 Mo1 71.3(8)
C14 C15 H15 125.8
C16 C15 H15 125.8
Mo1 C15 H15 120.9
C17 C16 C15 104.8(15)
C17 C16 Mo1 74.3(10)
C15 C16 Mo1 72.1(8)
C17 C16 H16 127.6
C15 C16 H16 127.6
Mo1 C16 H16 118.3
C13 C17 C16 109.9(17)
C13 C17 Mo1 73.8(8)
C16 C17 Mo1 69.4(9)
C13 C17 H17 125.1
C16 C17 H17 125.1
Mo1 C17 H17 123.3
C23 C18 C19 105.1(9)
C23 C18 P1 120.2(8)
C19 C18 P1 127.2(9)
C23 C18 Mo1 72.6(6)
C19 C18 Mo1 94.4(6)
P1 C18 Mo1 76.3(4)
C20 C19 C18 116.5(8)
C20 C19 C24 119.5(9)
C18 C19 C24 118.2(9)
C20 C19 H19 98.1
C18 C19 H19 98.1
C24 C19 H19 98.1
C21 C20 C19 110.0(11)
C21 C20 Mo1 67.0(7)
C19 C20 Mo1 83.1(6)
C21 C20 H20 125
C19 C20 H20 125
Mo1 C20 H20 116.5
C22 C21 C20 120.6(10)
C22 C21 C28 126.1(11)
C20 C21 C28 112.8(11)
C22 C21 Mo1 69.7(7)
C20 C21 Mo1 80.5(7)
C28 C21 Mo1 128.3(9)
C21 C22 C23 124.9(10)
C21 C22 Mo1 76.5(7)
C23 C22 Mo1 71.4(7)
C21 C22 H22 117.5
C23 C22 H22 117.5
Mo1 C22 H22 126.6
C22 C23 C18 117.3(9)
C22 C23 C32 123.0(11)
C18 C23 C32 119.5(10)
C22 C23 Mo1 72.5(6)
C18 C23 Mo1 69.8(6)
C32 C23 Mo1 132.6(8)
C25 C24 C26 107.9(11)
C25 C24 C19 116.3(10)
C26 C24 C19 107.0(9)
C25 C24 C27 105.2(10)
C26 C24 C27 106.2(10)
C19 C24 C27 113.7(10)
C24 C25 H25A 109.5
C24 C25 H25B 109.5
H25A C25 H25B 109.5
C24 C25 H25C 109.5
H25A C25 H25C 109.5
H25B C25 H25C 109.5
C24 C26 H26A 109.5
C24 C26 H26B 109.5
H26A C26 H26B 109.5
C24 C26 H26C 109.5
H26A C26 H26C 109.5
H26B C26 H26C 109.5
C24 C27 H27A 109.5
C24 C27 H27B 109.5
H27A C27 H27B 109.5
C24 C27 H27C 109.5
H27A C27 H27C 109.5
H27B C27 H27C 109.5
C30 C28 C29 110.4(11)
C30 C28 C31 110.5(11)
C29 C28 C31 107.5(12)
C30 C28 C21 110.7(11)
C29 C28 C21 107.2(11)
C31 C28 C21 110.5(11)
C28 C29 H29A 109.5
C28 C29 H29B 109.5
H29A C29 H29B 109.5
C28 C29 H29C 109.5
H29A C29 H29C 109.5
H29B C29 H29C 109.5
C28 C30 H30A 109.5
C28 C30 H30B 109.5
H30A C30 H30B 109.5
C28 C30 H30C 109.5
H30A C30 H30C 109.5
H30B C30 H30C 109.5
C28 C31 H31A 109.5
C28 C31 H31B 109.5
H31A C31 H31B 109.5
C28 C31 H31C 109.5
H31A C31 H31C 109.5
H31B C31 H31C 109.5
C33 C32 C34 110.9(12)
C33 C32 C23 109.4(10)
C34 C32 C23 114.9(10)
C33 C32 C35 105.5(11)
C34 C32 C35 107.4(11)
C23 C32 C35 108.2(11)
C32 C33 H33A 109.5
C32 C33 H33B 109.5
H33A C33 H33B 109.5
C32 C33 H33C 109.5
H33A C33 H33C 109.5
H33B C33 H33C 109.5
C32 C34 H34A 109.5
C32 C34 H34B 109.5
H34A C34 H34B 109.5
C32 C34 H34C 109.5
H34A C34 H34C 109.5
H34B C34 H34C 109.5
C32 C35 H35A 109.5
C32 C35 H35B 109.5
H35A C35 H35B 109.5
C32 C35 H35C 109.5
H35A C35 H35C 109.5
H35B C35 H35C 109.5
C71 B1 C91 114.6(11)
C71 B1 C81 113.4(11)
C91 B1 C81 103.0(9)
C71 B1 C61 103.2(10)
C91 B1 C61 111.2(10)
C81 B1 C61 111.8(10)
C66 C61 C62 116.1(11)
C66 C61 B1 123.1(11)
C62 C61 B1 120.3(10)
C63 C62 C61 123.0(11)
C63 C62 H62 118.5
C61 C62 H62 118.5
C62 C63 C64 120.0(12)
C62 C63 C67 121.4(12)
C64 C63 C67 118.6(11)
C63 C64 C65 118.1(11)
C63 C64 H64 121
C65 C64 H64 121
C66 C65 C64 122.0(12)
C66 C65 C68 120.8(12)
C64 C65 C68 117.1(12)
C65 C66 C61 120.7(12)
C65 C66 H66 119.7
C61 C66 H66 119.7
F2B C67 F1B 111(2)
F3 C67 F1 113.7(18)
F2B C67 F3B 103.5(15)
F1B C67 F3B 102.7(18)
F3 C67 F2 106.1(18)
F1 C67 F2 97.7(15)
F3 C67 C63 119.9(16)
F2B C67 C63 112.5(16)
F1B C67 C63 117.0(16)
F1 C67 C63 108.7(14)
F3B C67 C63 109.2(13)
F2 C67 C63 108.2(14)
F6 C68 F5 111.3(16)
F6 C68 F4 98.0(15)
F5 C68 F4 105.1(16)
F6 C68 C65 114.7(16)
F5 C68 C65 115.3(12)
F4 C68 C65 110.7(15)
C76 C71 C72 114.9(11)
C76 C71 B1 122.4(11)
C72 C71 B1 122.6(12)
C73 C72 C71 121.0(11)
C73 C72 H72 119.5
C71 C72 H72 119.5
C74 C73 C72 122.1(10)
C74 C73 C77 120.9(11)
C72 C73 C77 117.0(11)
C73 C74 C75 118.7(11)
C73 C74 H74 120.6
C75 C74 H74 120.6
C76 C75 C74 118.7(11)
C76 C75 C78 120.4(10)
C74 C75 C78 120.8(11)
C71 C76 C75 124.5(11)
C71 C76 H76 117.8
C75 C76 H76 117.8
F7 C77 F8 108.4(12)
F7 C77 F9 106.1(12)
F8 C77 F9 105.4(11)
F7 C77 C73 113.0(11)
F8 C77 C73 112.1(10)
F9 C77 C73 111.3(11)
F11 C78 F12 106.5(11)
F11 C78 F10 103.7(10)
F12 C78 F10 105.0(10)
F11 C78 C75 113.4(10)
F12 C78 C75 114.5(10)
F10 C78 C75 112.7(10)
C86 C81 C82 117.3(11)
C86 C81 B1 121.4(11)
C82 C81 B1 120.4(11)
C81 C82 C83 121.4(11)
C81 C82 H82 119.3
C83 C82 H82 119.3
C84 C83 C82 120.3(11)
C84 C83 C87 119.2(10)
C82 C83 C87 120.5(11)
C85 C84 C83 120.3(11)
C85 C84 H84 119.9
C83 C84 H84 119.9
C84 C85 C86 119.4(11)
C84 C85 C88 120.6(12)
C86 C85 C88 119.8(11)
C81 C86 C85 121.3(12)
C81 C86 H86 119.4
C85 C86 H86 119.4
F14 C87 F15 106.2(12)
F14 C87 F13 107.3(12)
F15 C87 F13 104.0(12)
F14 C87 C83 114.6(10)
F15 C87 C83 111.3(11)
F13 C87 C83 112.7(11)
F17 C88 F16 110.7(13)
F17 C88 F18 101.2(14)
F16 C88 F18 102.2(14)
F17 C88 C85 115.1(12)
F16 C88 C85 112.2(12)
F18 C88 C85 114.2(12)
C96 C91 C92 115.5(11)
C96 C91 B1 122.1(10)
C92 C91 B1 121.9(11)
C93 C92 C91 121.3(11)
C93 C92 H92 119.3
C91 C92 H92 119.3
C94 C93 C92 121.1(12)
C94 C93 C97 118.7(11)
C92 C93 C97 120.2(11)
C93 C94 C95 119.7(11)
C93 C94 H94 120.2
C95 C94 H94 120.2
C94 C95 C96 118.9(11)
C94 C95 C98 120.1(11)
C96 C95 C98 120.9(11)
C91 C96 C95 123.5(11)
C91 C96 H96 118.3
C95 C96 H96 118.3
F20 C97 F19 108.3(12)
F20 C97 F21 106.1(11)
F19 C97 F21 105.6(11)
F20 C97 C93 113.1(10)
F19 C97 C93 111.9(10)
F21 C97 C93 111.4(11)
F22 C98 F24 106.9(14)
F22 C98 F23 105.5(11)
F24 C98 F23 107.2(13)
F22 C98 C95 114.1(11)
F24 C98 C95 112.1(11)
F23 C98 C95 110.6(13)

loop_
_geom_bond_atom_site_label_1
_geom_bond_atom_site_label_2
_geom_bond_distance
Mo1 C8 2.121(9)
Mo1 C18 2.258(11)
Mo1 C16 2.284(15)
Mo1 C15 2.295(13)
Mo1 C23 2.295(10)
Mo1 C22 2.309(11)
Mo1 C14 2.341(10)
Mo1 C17 2.348(14)
Mo1 C13 2.371(13)
Mo1 C21 2.395(12)
Mo1 P1 2.469(3)
Mo1 C20 2.567(12)
Co1 C2 1.736(19)
Co1 C1 1.754(16)
Co1 C3 1.812(19)
Co1 S1 2.175(4)
Co1 Co2 2.548(3)
Co1 Co3 2.562(3)
Co2 C5 1.761(16)
Co2 C4 1.768(13)
Co2 P1 2.184(4)
Co2 S1 2.187(4)
Co2 Co3 2.411(3)
Co3 C7 1.802(17)
Co3 C6 1.822(15)
Co3 S1 2.161(4)
Co3 P1 2.192(4)
P1 C18 1.666(12)
N1 C8 1.105(16)
N1 C9 1.465(19)
O1 C1 1.20(2)
O2 C2 1.16(2)
O3 C3 1.13(2)
O4 C4 1.147(17)
O5 C5 1.173(19)
O6 C6 1.105(19)
O7 C7 1.14(2)
C9 C12 1.46(3)
C9 C11 1.51(3)
C9 C10 1.60(3)
C10 H10A 0.96
C10 H10B 0.96
C10 H10C 0.96
C11 H11A 0.96
C11 H11B 0.96
C11 H11C 0.96
C12 H12A 0.96
C12 H12B 0.96
C12 H12C 0.96
C13 C17 1.39(2)
C13 C14 1.39(2)
C13 H13 0.93
C14 C15 1.43(2)
C14 H14 0.93
C15 C16 1.44(3)
C15 H15 0.93
C16 C17 1.45(2)
C16 H16 0.93
C17 H17 0.93
C18 C23 1.468(16)
C18 C19 1.518(6)
C19 C20 1.508(6)
C19 C24 1.562(6)
C19 H19 0.98
C20 C21 1.402(18)
C20 H20 0.93
C21 C22 1.371(18)
C21 C28 1.552(17)
C22 C23 1.427(17)
C22 H22 0.93
C23 C32 1.561(14)
C24 C25 1.513(19)
C24 C26 1.510(18)
C24 C27 1.580(19)
C25 H25A 0.96
C25 H25B 0.96
C25 H25C 0.96
C26 H26A 0.96
C26 H26B 0.96
C26 H26C 0.96
C27 H27A 0.96
C27 H27B 0.96
C27 H27C 0.96
C28 C30 1.491(18)
C28 C29 1.52(2)
C28 C31 1.53(2)
C29 H29A 0.96
C29 H29B 0.96
C29 H29C 0.96
C30 H30A 0.96
C30 H30B 0.96
C30 H30C 0.96
C31 H31A 0.96
C31 H31B 0.96
C31 H31C 0.96
C32 C33 1.503(18)
C32 C34 1.554(19)
C32 C35 1.573(19)
C33 H33A 0.96
C33 H33B 0.96
C33 H33C 0.96
C34 H34A 0.96
C34 H34B 0.96
C34 H34C 0.96
C35 H35A 0.96
C35 H35B 0.96
C35 H35C 0.96
B1 C71 1.619(18)
B1 C91 1.620(18)
B1 C81 1.647(19)
B1 C61 1.665(18)
C61 C66 1.398(17)
C61 C62 1.415(17)
C62 C63 1.378(17)
C62 H62 0.93
C63 C64 1.385(18)
C63 C67 1.510(19)
C64 C65 1.394(19)
C64 H64 0.93
C65 C66 1.389(18)
C65 C68 1.483(19)
C66 H66 0.93
C67 F3 1.17(2)
C67 F2B 1.27(3)
C67 F1B 1.28(3)
C67 F1 1.37(3)
C67 F3B 1.41(2)
C67 F2 1.46(3)
C68 F6 1.30(2)
C68 F5 1.302(16)
C68 F4 1.39(3)
C71 C76 1.395(17)
C71 C72 1.436(17)
C72 C73 1.406(17)
C72 H72 0.93
C73 C74 1.367(17)
C73 C77 1.516(16)
C74 C75 1.417(16)
C74 H74 0.93
C75 C76 1.402(17)
C75 C78 1.455(18)
C76 H76 0.93
C77 F7 1.293(16)
C77 F8 1.340(16)
C77 F9 1.345(16)
C78 F11 1.329(14)
C78 F12 1.347(15)
C78 F10 1.357(14)
C81 C86 1.390(18)
C81 C82 1.403(16)
C82 C83 1.403(16)
C82 H82 0.93
C83 C84 1.388(17)
C83 C87 1.510(17)
C84 C85 1.361(18)
C84 H84 0.93
C85 C86 1.442(17)
C85 C88 1.473(18)
C86 H86 0.93
C87 F14 1.295(17)
C87 F15 1.323(16)
C87 F13 1.333(15)
C88 F17 1.280(17)
C88 F16 1.307(16)
C88 F18 1.322(19)
C91 C96 1.387(17)
C91 C92 1.419(16)
C92 C93 1.379(16)
C92 H92 0.93
C93 C94 1.373(18)
C93 C97 1.530(17)
C94 C95 1.382(18)
C94 H94 0.93
C95 C96 1.391(16)
C95 C98 1.488(18)
C96 H96 0.93
C97 F20 1.321(17)
C97 F19 1.326(14)
C97 F21 1.323(15)
C98 F22 1.305(17)
C98 F24 1.337(18)
C98 F23 1.355(18)

loop_
_platon_squeeze_void_nr
_platon_squeeze_void_average_x
_platon_squeeze_void_average_y
_platon_squeeze_void_average_z
_platon_squeeze_void_volume
_platon_squeeze_void_count_electrons
_platon_squeeze_void_content
1 0.068 1.054 0.151 117 42 ' '
2 0.568 0.446 0.151 117 42 ' '
3 0.170 0.248 0.109 14 2 ' '
4 0.670 0.252 0.109 13 2 ' '
5 0.432 0.554 0.651 117 42 ' '
6 0.932 0.946 0.651 118 42 ' '
7 0.329 0.748 0.609 13 2 ' '
8 0.829 0.752 0.609 13 2 ' '
